data_7012468
loop_
_publ_author_name
'Bowden, Thomas A.'
'Milton, Heather L.'
'Slawin, Alexandra M. Z.'
'Lightfoot, Philip'

_publ_section_title
;
 Hydrothermal syntheses and crystal structures of three zinc
 succinates: Zn(C4H4O4)-\a, Zn(C4H4O4)-\b and K2Zn(C4H4O4)2
;
_journal_issue 5
_journal_name_full 'Dalton Transactions'
_journal_page_first 936
_journal_paper_doi 10.1039/b211181k
_journal_year 2003
_chemical_formula_sum 'C4 H4 O4 Zn'
_chemical_formula_weight 181.44
_chemical_name_systematic
;
?
;
_space_group_IT_number 5
_symmetry_cell_setting monoclinic
_symmetry_space_group_name_Hall 'C 2y'
_symmetry_space_group_name_H-M 'C 1 2 1'
_atom_sites_solution_hydrogens geom
_atom_sites_solution_primary direct
_atom_sites_solution_secondary difmap
_audit_creation_method SHELXL-97
_cell_angle_alpha 90.00
_cell_angle_beta 108.51(3)
_cell_angle_gamma 90.00
_cell_formula_units_Z 2
_cell_length_a 7.585(3)
_cell_length_b 5.9843(14)
_cell_length_c 6.253(2)
_cell_measurement_temperature 293(2)
_cell_volume 269.15(16)
_computing_cell_refinement 'CrystalClear (Rigaku Corp., 2000)'
_computing_data_collection 'CrystalClear (Rigaku Corp., 2000)'
_computing_data_reduction 'CrystalClear (Rigaku Corp., 2000)'
_computing_molecular_graphics SHELXTL
_computing_publication_material SHELXTL
_computing_structure_refinement SHELXTL
_computing_structure_solution SHELXTL
_diffrn_ambient_temperature 293(2)
_diffrn_measured_fraction_theta_full 0.917
_diffrn_measured_fraction_theta_max 0.917
_diffrn_measurement_device 'Mercury CCD (2x2 bin mode)'
_diffrn_measurement_method dtprofit.ref
_diffrn_radiation_monochromator graphite
_diffrn_radiation_source 'fine-focus sealed tube'
_diffrn_radiation_type MoK\a
_diffrn_radiation_wavelength 0.71073
_diffrn_reflns_av_R_equivalents 0.0174
_diffrn_reflns_av_sigmaI/netI 0.0259
_diffrn_reflns_limit_h_max 8
_diffrn_reflns_limit_h_min -8
_diffrn_reflns_limit_k_max 5
_diffrn_reflns_limit_k_min -7
_diffrn_reflns_limit_l_max 5
_diffrn_reflns_limit_l_min -7
_diffrn_reflns_number 453
_diffrn_reflns_theta_full 24.71
_diffrn_reflns_theta_max 24.71
_diffrn_reflns_theta_min 4.43
_exptl_absorpt_coefficient_mu 4.488
_exptl_absorpt_correction_T_max 1.000
_exptl_absorpt_correction_type multi-scan
_exptl_crystal_colour colourless
_exptl_crystal_density_diffrn 2.239
_exptl_crystal_density_method 'not measured'
_exptl_crystal_description plate
_exptl_crystal_F_000 180
_exptl_crystal_size_max .1
_exptl_crystal_size_mid .1
_exptl_crystal_size_min .03
_refine_diff_density_max 0.312
_refine_diff_density_min -0.421
_refine_diff_density_rms 0.083
_refine_ls_abs_structure_details 'Flack H D (1983), Acta Cryst. A39, 876-881'
_refine_ls_abs_structure_Flack 0.20(4)
_refine_ls_extinction_method none
_refine_ls_goodness_of_fit_ref 1.119
_refine_ls_hydrogen_treatment mixed
_refine_ls_matrix_type full
_refine_ls_number_parameters 42
_refine_ls_number_reflns 328
_refine_ls_number_restraints 1
_refine_ls_restrained_S_all 1.117
_refine_ls_R_factor_all 0.0240
_refine_ls_R_factor_gt 0.0237
_refine_ls_shift/su_max 0.153
_refine_ls_shift/su_mean 0.021
_refine_ls_structure_factor_coef Fsqd
_refine_ls_weighting_details 'calc w=1/[\s^2^(Fo^2^)+(0.0473P)^2^+0.1800P] where P=(Fo^2^+2Fc^2^)/3'
_refine_ls_weighting_scheme calc
_refine_ls_wR_factor_gt 0.0622
_refine_ls_wR_factor_ref 0.0624
_reflns_number_gt 326
_reflns_number_total 328
_reflns_threshold_expression >2sigma(I)
_cod_data_source_file b211181k.txt
_cod_data_source_block I
_cod_depositor_comments
;
The following automatic conversions were performed:
'_symmetry_cell_setting' value 'Monoclinic' changed to 'monoclinic'
according to '/home/saulius/struct/CIF-dictionaries/cif_core.dic'
dictionary named 'cif_core.dic' version 2.4.1 from
2010-06-29.

'_exptl_absorpt_correction_type' value 'Multiscan' changed to
'multi-scan' according to
'/home/saulius/struct/CIF-dictionaries/cif_core.dic' dictionary named
'cif_core.dic' version 2.4.1 from 2010-06-29.

Automatic conversion script
Id: cif_fix_enum 1527 2010-12-29 10:47:43Z saulius 
;
_cod_original_cell_volume 269.12(15)
_cod_original_sg_symbol_H-M 'C2 '
_cod_database_code 7012468

loop_
_symmetry_equiv_pos_as_xyz
'x, y, z'
'-x, y, -z'
'x+1/2, y+1/2, z'
'-x+1/2, y+1/2, -z'

loop_
_atom_site_label
_atom_site_type_symbol
_atom_site_fract_x
_atom_site_fract_y
_atom_site_fract_z
_atom_site_U_iso_or_equiv
_atom_site_adp_type
_atom_site_occupancy
_atom_site_symmetry_multiplicity
_atom_site_calc_flag
_atom_site_refinement_flags
_atom_site_disorder_assembly
_atom_site_disorder_group
Zn1 Zn 1.0000 0.9956 0.0000 0.0170(3) Uani 1 2 d S . .
O2 O 1.0034(5) 0.8027(8) 0.2512(6) 0.0274(9) Uani 1 1 d . . .
C1 C 0.9030(6) 0.489(2) 0.4137(8) 0.0197(10) Uani 1 1 d . . .
H1A H 0.8845 0.3465 0.3321 0.025 Uiso 1 1 calc R . .
H1B H 0.8111 0.4978 0.4897 0.025 Uiso 1 1 calc R . .
C2 C 0.8688(8) 0.6747(10) 0.2424(10) 0.0166(12) Uani 1 1 d . . .
O1 O 0.7112(5) 0.6984(7) 0.0971(6) 0.0249(9) Uani 1 1 d . . .

loop_
_atom_site_aniso_label
_atom_site_aniso_U_11
_atom_site_aniso_U_22
_atom_site_aniso_U_33
_atom_site_aniso_U_23
_atom_site_aniso_U_13
_atom_site_aniso_U_12
Zn1 0.0112(4) 0.0203(4) 0.0165(4) 0.000 -0.0002(3) 0.000
O2 0.015(2) 0.037(2) 0.025(2) 0.009(2) -0.0012(16) -0.013(2)
C1 0.019(3) 0.019(3) 0.016(2) 0.001(8) -0.0028(18) -0.003(8)
C2 0.015(3) 0.017(3) 0.017(3) 0.004(3) 0.004(2) 0.001(2)
O1 0.014(2) 0.027(2) 0.026(2) 0.0079(17) -0.0054(16) -0.0004(17)

loop_
_atom_type_symbol
_atom_type_description
_atom_type_scat_dispersion_real
_atom_type_scat_dispersion_imag
_atom_type_scat_source
C C 0.0033 0.0016 'International Tables Vol C Tables 4.2.6.8 and 6.1.1.4'
H H 0.0000 0.0000 'International Tables Vol C Tables 4.2.6.8 and 6.1.1.4'
O O 0.0106 0.0060 'International Tables Vol C Tables 4.2.6.8 and 6.1.1.4'
Zn Zn 0.2839 1.4301 'International Tables Vol C Tables 4.2.6.8 and 6.1.1.4'

loop_
_geom_angle_atom_site_label_1
_geom_angle_atom_site_label_2
_geom_angle_atom_site_label_3
_geom_angle
_geom_angle_site_symmetry_1
_geom_angle_site_symmetry_3
_geom_angle_publ_flag
O2 Zn1 O2 107.1(3) 2_755 . ?
O2 Zn1 O1 114.90(16) 2_755 3 ?
O2 Zn1 O1 108.65(16) . 3 ?
O2 Zn1 O1 108.65(16) 2_755 4_655 ?
O2 Zn1 O1 114.90(16) . 4_655 ?
O1 Zn1 O1 102.9(2) 3 4_655 ?
C2 O2 Zn1 121.5(4) . . ?
C2 C1 C1 114.4(4) . 2_756 ?
O1 C2 O2 122.1(5) . . ?
O1 C2 C1 120.4(5) . . ?
O2 C2 C1 117.5(5) . . ?
C2 O1 Zn1 130.8(4) . 3_445 ?

loop_
_geom_bond_atom_site_label_1
_geom_bond_atom_site_label_2
_geom_bond_distance
_geom_bond_site_symmetry_2
_geom_bond_publ_flag
Zn1 O2 1.942(4) 2_755 ?
Zn1 O2 1.942(4) . ?
Zn1 O1 1.947(4) 3 ?
Zn1 O1 1.947(4) 4_655 ?
O2 C2 1.263(7) . ?
C1 C2 1.508(14) . ?
C1 C1 1.523(9) 2_756 ?
C2 O1 1.259(7) . ?
O1 Zn1 1.947(4) 3_445 ?

loop_
_geom_torsion_atom_site_label_1
_geom_torsion_atom_site_label_2
_geom_torsion_atom_site_label_3
_geom_torsion_atom_site_label_4
_geom_torsion
_geom_torsion_site_symmetry_1
_geom_torsion_site_symmetry_2
_geom_torsion_site_symmetry_3
_geom_torsion_site_symmetry_4
_geom_torsion_publ_flag
O2 Zn1 O2 C2 -64.4(4) 2_755 . . . ?
O1 Zn1 O2 C2 170.9(4) 3 . . . ?
O1 Zn1 O2 C2 56.4(5) 4_655 . . . ?
Zn1 O2 C2 O1 -16.1(8) . . . . ?
Zn1 O2 C2 C1 163.7(6) . . . . ?
C1 C1 C2 O1 -176.8(5) 2_756 . . . ?
C1 C1 C2 O2 3.3(8) 2_756 . . . ?
O2 C2 O1 Zn1 164.4(4) . . . 3_445 ?
C1 C2 O1 Zn1 -15.5(8) . . . 3_445 ?
